data_2231010
loop_
_publ_author_name
'Boeckmann, Jan'
'N\"ather, Christian'

_publ_section_title
;
 [Bis(3-aminopropyl)amine-\k^3^<i>N</i>,<i>N</i>',<i>N</i>'']bis(thiocyanato-\k<i>N</i>)cobalt(II)
;
_journal_coeditor_code BT5568
_journal_issue 8
_journal_name_full 'Acta Crystallographica Section E'
_journal_page_first m1025
_journal_page_last m1026
_journal_paper_doi 10.1107/S1600536811025876
_journal_volume 67
_journal_year 2011
_chemical_formula_iupac '[Co (N C S)2 (C6 H17 N3)]'
_chemical_formula_moiety 'C8 H17 Co N5 S2'
_chemical_formula_sum 'C8 H17 Co N5 S2'
_chemical_formula_weight 306.32
_chemical_name_systematic
;
[Bis(3-aminopropyl)amine-\k^3^<i>N</i>,<i>N</i>',<i>N</i>'']bis(thiocyanato-
\k<i>N</i>)cobalt(II)
;
_space_group_IT_number 14
_symmetry_cell_setting monoclinic
_symmetry_space_group_name_Hall '-P 2yn'
_symmetry_space_group_name_H-M 'P 1 21/n 1'
_atom_sites_solution_hydrogens geom
_atom_sites_solution_primary direct
_atom_sites_solution_secondary difmap
_audit_creation_method SHELXL-97
_cell_angle_alpha 90.00
_cell_angle_beta 103.091(7)
_cell_angle_gamma 90.00
_cell_formula_units_Z 4
_cell_length_a 7.5515(4)
_cell_length_b 14.2250(11)
_cell_length_c 12.8825(8)
_cell_measurement_reflns_used 8000
_cell_measurement_temperature 170(2)
_cell_measurement_theta_max 28.11
_cell_measurement_theta_min 3.21
_cell_volume 1347.88(16)
_computing_cell_refinement 'X-AREA (Stoe & Cie, 2008)'
_computing_data_collection 'X-AREA (Stoe & Cie, 2008)'
_computing_data_reduction 'X-AREA (Stoe & Cie, 2008)'
_computing_molecular_graphics
;
XP in SHELXTL (Sheldrick, 2008) and DIAMOND (Brandenburg, 2011)
;
_computing_publication_material 'SHELXL97 (Sheldrick, 2008)'
_computing_structure_refinement 'SHELXL97 (Sheldrick, 2008)'
_computing_structure_solution 'SHELXS97 (Sheldrick, 2008)'
_diffrn_ambient_temperature 170(2)
_diffrn_measured_fraction_theta_full 0.985
_diffrn_measured_fraction_theta_max 0.985
_diffrn_measurement_device_type 'Stoe IPDS-1'
_diffrn_measurement_method \f
_diffrn_radiation_monochromator graphite
_diffrn_radiation_source 'fine-focus sealed tube'
_diffrn_radiation_type MoK\a
_diffrn_radiation_wavelength 0.71073
_diffrn_reflns_av_R_equivalents 0.0430
_diffrn_reflns_av_sigmaI/netI 0.0233
_diffrn_reflns_limit_h_max 9
_diffrn_reflns_limit_h_min -9
_diffrn_reflns_limit_k_max 18
_diffrn_reflns_limit_k_min -18
_diffrn_reflns_limit_l_max 17
_diffrn_reflns_limit_l_min -16
_diffrn_reflns_number 15883
_diffrn_reflns_theta_full 28.11
_diffrn_reflns_theta_max 28.11
_diffrn_reflns_theta_min 3.21
_diffrn_standards_decay_% 0
_diffrn_standards_interval_time 0
_diffrn_standards_number 0
_exptl_absorpt_coefficient_mu 1.565
_exptl_absorpt_correction_T_max 0.905
_exptl_absorpt_correction_T_min 0.856
_exptl_absorpt_correction_type numerical
_exptl_absorpt_process_details '(X-SHAPE and X-RED32; Stoe & Cie, 2008)'
_exptl_crystal_colour violet
_exptl_crystal_density_diffrn 1.509
_exptl_crystal_density_method 'not measured'
_exptl_crystal_description block
_exptl_crystal_F_000 636
_exptl_crystal_size_max 0.11
_exptl_crystal_size_mid 0.08
_exptl_crystal_size_min 0.06
_refine_diff_density_max 0.325
_refine_diff_density_min -0.513
_refine_ls_extinction_coef 0.0069(15)
_refine_ls_extinction_expression Fc^*^=kFc[1+0.001xFc^2^\l^3^/sin(2\q)]^-1/4^
_refine_ls_extinction_method 'SHELXL97 (Sheldrick, 2008)'
_refine_ls_goodness_of_fit_ref 1.039
_refine_ls_hydrogen_treatment constr
_refine_ls_matrix_type full
_refine_ls_number_parameters 146
_refine_ls_number_reflns 3234
_refine_ls_number_restraints 0
_refine_ls_restrained_S_all 1.039
_refine_ls_R_factor_all 0.0325
_refine_ls_R_factor_gt 0.0268
_refine_ls_shift/su_max 0.002
_refine_ls_shift/su_mean 0.000
_refine_ls_structure_factor_coef Fsqd
_refine_ls_weighting_details 'calc w=1/[\s^2^(Fo^2^)+(0.0414P)^2^+0.3919P] where P=(Fo^2^+2Fc^2^)/3'
_refine_ls_weighting_scheme calc
_refine_ls_wR_factor_gt 0.0680
_refine_ls_wR_factor_ref 0.0704
_reflns_number_gt 2832
_reflns_number_total 3234
_reflns_threshold_expression I>2\s(I)
_cod_data_source_file bt5568.cif
_cod_data_source_block I
_cod_original_cell_volume 1347.88(15)
_cod_original_sg_symbol_H-M 'P 21/n'
_cod_database_code 2231010
_cod_database_fobs_code 2231010

loop_
_symmetry_equiv_pos_as_xyz
'x, y, z'
'-x+1/2, y+1/2, -z+1/2'
'-x, -y, -z'
'x-1/2, -y-1/2, z-1/2'

loop_
_atom_site_type_symbol
_atom_site_label
_atom_site_fract_x
_atom_site_fract_y
_atom_site_fract_z
_atom_site_U_iso_or_equiv
_atom_site_adp_type
_atom_site_calc_flag
_atom_site_refinement_flags
_atom_site_occupancy
_atom_site_symmetry_multiplicity
Co Co1 0.56529(3) 0.529621(13) 0.677913(16) 0.01799(9) Uani d . 1 1
N N1 0.70311(18) 0.40562(9) 0.66179(10) 0.0210(3) Uani d . 1 1
H H1A 0.6229 0.3651 0.6195 0.025 Uiso calc R 1 1
H H1B 0.7930 0.4192 0.6264 0.025 Uiso calc R 1 1
N N2 0.42397(18) 0.45541(10) 0.78508(11) 0.0231(3) Uani d . 1 1
H H2 0.3396 0.4158 0.7426 0.028 Uiso calc R 1 1
N N3 0.32593(19) 0.60251(10) 0.61765(11) 0.0260(3) Uani d . 1 1
H H3A 0.3495 0.6483 0.5722 0.031 Uiso calc R 1 1
H H3B 0.2434 0.5615 0.5779 0.031 Uiso calc R 1 1
C C1 0.7876(2) 0.35590(11) 0.76221(14) 0.0265(3) Uani d . 1 1
H H1C 0.8689 0.3995 0.8108 0.032 Uiso calc R 1 1
H H1D 0.8619 0.3028 0.7463 0.032 Uiso calc R 1 1
C C2 0.6429(3) 0.31937(12) 0.81595(14) 0.0300(4) Uani d . 1 1
H H2A 0.7001 0.2748 0.8727 0.036 Uiso calc R 1 1
H H2B 0.5521 0.2839 0.7629 0.036 Uiso calc R 1 1
C C3 0.5447(3) 0.39473(13) 0.86483(13) 0.0301(4) Uani d . 1 1
H H3C 0.4711 0.3640 0.9097 0.036 Uiso calc R 1 1
H H3D 0.6362 0.4348 0.9119 0.036 Uiso calc R 1 1
C C4 0.3199(3) 0.51944(14) 0.84044(15) 0.0349(4) Uani d . 1 1
H H4A 0.4057 0.5638 0.8851 0.042 Uiso calc R 1 1
H H4B 0.2627 0.4817 0.8886 0.042 Uiso calc R 1 1
C C5 0.1732(3) 0.57537(16) 0.76589(18) 0.0420(5) Uani d . 1 1
H H5A 0.0926 0.5308 0.7182 0.050 Uiso calc R 1 1
H H5B 0.0987 0.6078 0.8090 0.050 Uiso calc R 1 1
C C6 0.2402(3) 0.64767(13) 0.69795(16) 0.0355(4) Uani d . 1 1
H H6A 0.1368 0.6870 0.6611 0.043 Uiso calc R 1 1
H H6B 0.3298 0.6892 0.7442 0.043 Uiso calc R 1 1
N N11 0.6789(2) 0.58506(10) 0.55469(12) 0.0293(3) Uani d . 1 1
C C11 0.7699(2) 0.61541(10) 0.50112(12) 0.0199(3) Uani d . 1 1
S S11 0.89760(6) 0.65832(3) 0.42551(3) 0.03094(12) Uani d . 1 1
N N21 0.70829(19) 0.60345(10) 0.80127(12) 0.0274(3) Uani d . 1 1
C C21 0.7925(2) 0.63897(11) 0.87783(13) 0.0225(3) Uani d . 1 1
S S21 0.91711(7) 0.68852(4) 0.98333(4) 0.03999(14) Uani d . 1 1

loop_
_atom_site_aniso_label
_atom_site_aniso_U_11
_atom_site_aniso_U_22
_atom_site_aniso_U_33
_atom_site_aniso_U_12
_atom_site_aniso_U_13
_atom_site_aniso_U_23
Co1 0.01799(12) 0.01756(12) 0.01939(12) 0.00138(7) 0.00625(8) 0.00026(7)
N1 0.0237(6) 0.0202(6) 0.0208(6) 0.0026(5) 0.0087(5) 0.0013(5)
N2 0.0225(6) 0.0295(7) 0.0195(6) -0.0052(5) 0.0092(5) -0.0009(5)
N3 0.0243(7) 0.0301(7) 0.0233(7) 0.0076(5) 0.0046(5) -0.0032(5)
C1 0.0242(8) 0.0232(7) 0.0312(9) 0.0032(6) 0.0045(6) 0.0086(6)
C2 0.0363(9) 0.0226(8) 0.0311(9) -0.0039(6) 0.0074(7) 0.0103(6)
C3 0.0369(9) 0.0345(9) 0.0202(8) -0.0070(7) 0.0096(7) 0.0065(6)
C4 0.0370(10) 0.0456(10) 0.0297(9) -0.0021(8) 0.0235(8) -0.0041(7)
C5 0.0280(9) 0.0571(13) 0.0476(12) 0.0059(8) 0.0227(8) -0.0088(9)
C6 0.0339(9) 0.0371(9) 0.0370(10) 0.0144(7) 0.0111(8) -0.0093(8)
N11 0.0329(8) 0.0246(7) 0.0344(8) 0.0023(5) 0.0163(6) 0.0078(6)
C11 0.0211(7) 0.0172(6) 0.0210(7) 0.0004(5) 0.0039(6) -0.0016(5)
S11 0.0279(2) 0.0411(2) 0.0277(2) -0.00521(17) 0.01443(17) 0.00238(17)
N21 0.0255(7) 0.0272(7) 0.0292(7) -0.0064(5) 0.0053(6) -0.0037(6)
C21 0.0211(7) 0.0203(7) 0.0275(8) -0.0004(5) 0.0081(6) 0.0015(6)
S21 0.0455(3) 0.0373(3) 0.0297(2) 0.0007(2) -0.0071(2) -0.00828(18)

loop_
_atom_type_symbol
_atom_type_description
_atom_type_scat_dispersion_real
_atom_type_scat_dispersion_imag
_atom_type_scat_source
C C 0.0033 0.0016 'International Tables Vol C Tables 4.2.6.8 and 6.1.1.4'
H H 0.0000 0.0000 'International Tables Vol C Tables 4.2.6.8 and 6.1.1.4'
N N 0.0061 0.0033 'International Tables Vol C Tables 4.2.6.8 and 6.1.1.4'
S S 0.1246 0.1234 'International Tables Vol C Tables 4.2.6.8 and 6.1.1.4'
Co Co 0.3494 0.9721 'International Tables Vol C Tables 4.2.6.8 and 6.1.1.4'

loop_
_geom_angle_atom_site_label_1
_geom_angle_atom_site_label_2
_geom_angle_atom_site_label_3
_geom_angle
N21 Co1 N3 107.58(6)
N21 Co1 N1 109.34(6)
N3 Co1 N1 142.97(5)
N21 Co1 N11 99.33(6)
N3 Co1 N11 89.99(6)
N1 Co1 N11 86.80(5)
N21 Co1 N2 90.27(6)
N3 Co1 N2 88.24(6)
N1 Co1 N2 88.88(5)
N11 Co1 N2 170.33(6)
C1 N1 Co1 116.24(10)
C1 N1 H1A 108.2
Co1 N1 H1A 108.2
C1 N1 H1B 108.2
Co1 N1 H1B 108.2
H1A N1 H1B 107.4
C3 N2 C4 109.42(13)
C3 N2 Co1 113.85(10)
C4 N2 Co1 113.08(10)
C3 N2 H2 106.7
C4 N2 H2 106.7
Co1 N2 H2 106.7
C6 N3 Co1 115.82(11)
C6 N3 H3A 108.3
Co1 N3 H3A 108.3
C6 N3 H3B 108.3
Co1 N3 H3B 108.3
H3A N3 H3B 107.4
N1 C1 C2 110.50(13)
N1 C1 H1C 109.5
C2 C1 H1C 109.6
N1 C1 H1D 109.5
C2 C1 H1D 109.5
H1C C1 H1D 108.1
C1 C2 C3 114.74(14)
C1 C2 H2A 108.6
C3 C2 H2A 108.6
C1 C2 H2B 108.6
C3 C2 H2B 108.6
H2A C2 H2B 107.6
N2 C3 C2 113.84(13)
N2 C3 H3C 108.8
C2 C3 H3C 108.8
N2 C3 H3D 108.8
C2 C3 H3D 108.8
H3C C3 H3D 107.7
N2 C4 C5 114.03(15)
N2 C4 H4A 108.7
C5 C4 H4A 108.7
N2 C4 H4B 108.7
C5 C4 H4B 108.7
H4A C4 H4B 107.6
C6 C5 C4 115.58(16)
C6 C5 H5A 108.4
C4 C5 H5A 108.4
C6 C5 H5B 108.4
C4 C5 H5B 108.4
H5A C5 H5B 107.4
N3 C6 C5 111.42(15)
N3 C6 H6A 109.3
C5 C6 H6A 109.3
N3 C6 H6B 109.3
C5 C6 H6B 109.3
H6A C6 H6B 108.0
C11 N11 Co1 167.72(14)
N11 C11 S11 179.86(18)
C21 N21 Co1 174.01(14)
N21 C21 S21 177.91(15)

loop_
_geom_bond_atom_site_label_1
_geom_bond_atom_site_label_2
_geom_bond_distance
Co1 N21 2.0043(14)
Co1 N3 2.0758(13)
Co1 N1 2.0822(13)
Co1 N11 2.1201(14)
Co1 N2 2.1970(13)
N1 C1 1.486(2)
N1 H1A 0.9200
N1 H1B 0.9200
N2 C3 1.486(2)
N2 C4 1.487(2)
N2 H2 0.9300
N3 C6 1.485(2)
N3 H3A 0.9200
N3 H3B 0.9200
C1 C2 1.512(2)
C1 H1C 0.9900
C1 H1D 0.9900
C2 C3 1.519(3)
C2 H2A 0.9900
C2 H2B 0.9900
C3 H3C 0.9900
C3 H3D 0.9900
C4 C5 1.517(3)
C4 H4A 0.9900
C4 H4B 0.9900
C5 C6 1.510(3)
C5 H5A 0.9900
C5 H5B 0.9900
C6 H6A 0.9900
C6 H6B 0.9900
N11 C11 1.162(2)
C11 S11 1.6362(16)
N21 C21 1.161(2)
C21 S21 1.6280(17)

loop_
_geom_hbond_atom_site_label_D
_geom_hbond_atom_site_label_H
_geom_hbond_atom_site_label_A
_geom_hbond_site_symmetry_A
_geom_hbond_distance_DH
_geom_hbond_distance_HA
_geom_hbond_distance_DA
_geom_hbond_angle_DHA
N1 H1A S21 2_646 0.92 2.82 3.6177(14) 145
N1 H1B S11 3_766 0.92 2.80 3.5665(14) 142
N2 H2 S11 3_666 0.93 2.69 3.5903(15) 162
N3 H3A S21 4_575 0.92 2.69 3.5839(16) 165
